data_7003061
loop_
_publ_author_name
'Carmichael, Christopher D.'
'Fryzuk, Michael D.'

_publ_section_title
;
 Cubane and step-form structures of dilithium bis(aryloxy)phosphines
;
_journal_issue 6
_journal_name_full 'Dalton Transactions'
_journal_page_first 800
_journal_page_last 806
_journal_paper_doi 10.1039/b710506a
_journal_year 2008
_chemical_formula_moiety 'C57 H92 Cl Li4 O6 P'
_chemical_formula_sum 'C57 H92 Cl Li4 O6 P'
_chemical_formula_weight 968.55
_chemical_name_systematic
;
?
;
_space_group_IT_number 62
_symmetry_cell_setting orthorhombic
_symmetry_space_group_name_Hall '-P 2ac 2n'
_symmetry_space_group_name_H-M 'P n m a'
_atom_sites_solution_hydrogens geom
_atom_sites_solution_primary direct
_atom_sites_solution_secondary difmap
_audit_creation_method SHELXL-97
_cell_angle_alpha 90.00
_cell_angle_beta 90.00
_cell_angle_gamma 90.00
_cell_formula_units_Z 4
_cell_length_a 17.7457(3)
_cell_length_b 18.2033(4)
_cell_length_c 18.3850(3)
_cell_measurement_reflns_used 1546
_cell_measurement_temperature 173(2)
_cell_measurement_theta_max 24.63
_cell_measurement_theta_min 2.24
_cell_volume 5938.91(19)
_computing_cell_refinement 'SAINT (Bruker, 1999)'
_computing_data_collection 'SMART (Bruker, 1999)'
_computing_data_reduction 'SAINT (Bruker, 1999)'
_computing_molecular_graphics 'Ortep-3 for Windows (Farrugia, 1997)'
_computing_publication_material 'WinGX publication routines (Farrugia, 1999)'
_computing_structure_refinement 'SHELXL-97 (Sheldrick, 1997)'
_computing_structure_solution 'SIR2002 (Burla et al., 2003)'
_diffrn_ambient_temperature 293(2)
_diffrn_measured_fraction_theta_full 0.997
_diffrn_measured_fraction_theta_max 0.997
_diffrn_measurement_device_type 'Bruker X8 APEX'
_diffrn_measurement_method 'area detector'
_diffrn_radiation_monochromator graphite
_diffrn_radiation_source 'fine-focus sealed tube'
_diffrn_radiation_type MoK\a
_diffrn_radiation_wavelength 0.71073
_diffrn_reflns_av_R_equivalents 0.0462
_diffrn_reflns_av_sigmaI/netI 0.0235
_diffrn_reflns_limit_h_max 22
_diffrn_reflns_limit_h_min -22
_diffrn_reflns_limit_k_max 23
_diffrn_reflns_limit_k_min -23
_diffrn_reflns_limit_l_max 23
_diffrn_reflns_limit_l_min -20
_diffrn_reflns_number 130426
_diffrn_reflns_theta_full 27.05
_diffrn_reflns_theta_max 27.05
_diffrn_reflns_theta_min 1.57
_diffrn_standards_decay_% 0
_diffrn_standards_number 0
_exptl_absorpt_coefficient_mu 0.135
_exptl_absorpt_correction_T_max 1.0000
_exptl_absorpt_correction_T_min 0.9013
_exptl_absorpt_correction_type multi-scan
_exptl_absorpt_process_details SADABS
_exptl_crystal_colour colourless
_exptl_crystal_density_diffrn 1.082
_exptl_crystal_density_method 'not measured'
_exptl_crystal_description rod
_exptl_crystal_F_000 2104
_exptl_crystal_size_max 0.35
_exptl_crystal_size_mid 0.25
_exptl_crystal_size_min 0.10
_refine_diff_density_max 1.083
_refine_diff_density_min -0.443
_refine_diff_density_rms 0.058
_refine_ls_extinction_method none
_refine_ls_goodness_of_fit_ref 1.049
_refine_ls_hydrogen_treatment mixed
_refine_ls_matrix_type full
_refine_ls_number_parameters 389
_refine_ls_number_reflns 6708
_refine_ls_number_restraints 0
_refine_ls_restrained_S_all 1.049
_refine_ls_R_factor_all 0.0756
_refine_ls_R_factor_gt 0.0526
_refine_ls_shift/su_max 0.000
_refine_ls_shift/su_mean 0.000
_refine_ls_structure_factor_coef Fsqd
_refine_ls_weighting_details 'calc w=1/[\s^2^(Fo^2^)+(0.0859P)^2^+4.0986P] where P=(Fo^2^+2Fc^2^)/3'
_refine_ls_weighting_scheme calc
_refine_ls_wR_factor_gt 0.1482
_refine_ls_wR_factor_ref 0.1658
_reflns_number_gt 5011
_reflns_number_total 6708
_reflns_threshold_expression >2sigma(I)
_cod_data_source_file b710506a.txt
_cod_data_source_block "'[[OPO]Li3Cl(ArOLi)](THF)3'"
_cod_depositor_comments
;
The following automatic conversions were performed:
'_symmetry_cell_setting' value 'Orthorhombic' changed to 'orthorhombic'
according to '/home/saulius/struct/CIF-dictionaries/cif_core.dic'
dictionary named 'cif_core.dic' version 2.4.1 from
2010-06-29.

'_exptl_absorpt_correction_type' value 'Multi-scan' changed
to 'multi-scan' according to
'/home/saulius/struct/CIF-dictionaries/cif_core.dic' dictionary named
'cif_core.dic' version 2.4.1 from 2010-06-29.

Automatic conversion script
Id: cif_fix_enum 1527 2010-12-29 10:47:43Z saulius 
;
_cod_original_sg_symbol_H-M Pnma
_cod_database_code 7003061

loop_
_symmetry_equiv_pos_as_xyz
'x, y, z'
'-x+1/2, -y, z+1/2'
'x+1/2, -y+1/2, -z+1/2'
'-x, y+1/2, -z'
'-x, -y, -z'
'x-1/2, y, -z-1/2'
'-x-1/2, y-1/2, z-1/2'
'x, -y-1/2, z'

loop_
_atom_site_label
_atom_site_type_symbol
_atom_site_fract_x
_atom_site_fract_y
_atom_site_fract_z
_atom_site_U_iso_or_equiv
_atom_site_adp_type
_atom_site_occupancy
_atom_site_symmetry_multiplicity
_atom_site_calc_flag
_atom_site_refinement_flags
_atom_site_disorder_assembly
_atom_site_disorder_group
C1 C 0.25985(10) 0.17198(10) 0.57582(10) 0.0243(4) Uani 1 1 d . . .
C2 C 0.28356(10) 0.13881(10) 0.50971(10) 0.0253(4) Uani 1 1 d . . .
C3 C 0.24081(11) 0.07656(11) 0.48404(11) 0.0296(4) Uani 1 1 d . . .
C4 C 0.17556(12) 0.05738(11) 0.52182(12) 0.0340(5) Uani 1 1 d . . .
H4 H 0.1475 0.0182 0.5041 0.041 Uiso 1 1 calc R . .
C5 C 0.14920(11) 0.09283(11) 0.58452(12) 0.0326(5) Uani 1 1 d . A .
C6 C 0.19401(11) 0.14935(11) 0.61114(11) 0.0288(4) Uani 1 1 d . . .
H6 H 0.1798 0.1729 0.6539 0.035 Uiso 1 1 calc R . .
C7 C 0.07307(14) 0.07367(13) 0.61903(15) 0.0475(6) Uani 1 1 d . . .
C11 C 0.26541(12) 0.03141(12) 0.41700(12) 0.0349(5) Uani 1 1 d . . .
C12 C 0.21301(17) -0.03443(15) 0.40228(16) 0.0571(7) Uani 1 1 d . . .
H12A H 0.2317 -0.0619 0.3615 0.086 Uiso 1 1 calc R . .
H12B H 0.1632 -0.0169 0.3918 0.086 Uiso 1 1 calc R . .
H12C H 0.2115 -0.0655 0.4444 0.086 Uiso 1 1 calc R . .
C13 C 0.34460(15) 0.00041(14) 0.42970(15) 0.0504(6) Uani 1 1 d . . .
H13A H 0.3641 -0.0188 0.3848 0.076 Uiso 1 1 calc R . .
H13B H 0.3422 -0.0382 0.4652 0.076 Uiso 1 1 calc R . .
H13C H 0.3771 0.0388 0.4470 0.076 Uiso 1 1 calc R . .
C14 C 0.26471(15) 0.07846(14) 0.34737(12) 0.0445(6) Uani 1 1 d . . .
H14A H 0.2990 0.1189 0.3529 0.067 Uiso 1 1 calc R . .
H14B H 0.2148 0.0969 0.3391 0.067 Uiso 1 1 calc R . .
H14C H 0.2800 0.0489 0.3067 0.067 Uiso 1 1 calc R . .
C15 C 0.29826(16) 0.2500 0.71044(15) 0.0286(6) Uani 1 2 d S . .
H15 H 0.2439 0.2500 0.7198 0.034 Uiso 1 2 calc SR . .
C16 C 0.33299(14) 0.18057(14) 0.74348(12) 0.0438(6) Uani 1 1 d . . .
H16A H 0.3859 0.1791 0.7325 0.066 Uiso 1 1 calc R . .
H16B H 0.3088 0.1380 0.7234 0.066 Uiso 1 1 calc R . .
H16C H 0.3261 0.1811 0.7953 0.066 Uiso 1 1 calc R . .
C17 C 0.56242(15) 0.2500 0.45735(16) 0.0287(6) Uani 1 2 d S . .
C18 C 0.59792(17) 0.2500 0.38901(16) 0.0376(7) Uani 1 2 d S . .
H18 H 0.5684 0.2500 0.3472 0.045 Uiso 1 2 calc SR . .
C19 C 0.67582(17) 0.2500 0.38218(17) 0.0383(7) Uani 1 2 d S . .
H19 H 0.6973 0.2500 0.3361 0.046 Uiso 1 2 calc SR . .
C20 C 0.72206(15) 0.2500 0.44279(17) 0.0317(6) Uani 1 2 d S . .
C21 C 0.68648(15) 0.2500 0.51053(16) 0.0310(6) Uani 1 2 d S . .
H21 H 0.7167 0.2500 0.5519 0.037 Uiso 1 2 calc SR . .
C22 C 0.60776(15) 0.2500 0.52018(15) 0.0278(6) Uani 1 2 d S . .
C23 C 0.57399(15) 0.2500 0.59711(15) 0.0310(6) Uani 1 2 d S . .
C24 C 0.52685(12) 0.17995(12) 0.60881(12) 0.0355(5) Uani 1 1 d . . .
H24A H 0.4897 0.1761 0.5711 0.053 Uiso 1 1 calc R . .
H24B H 0.5022 0.1824 0.6552 0.053 Uiso 1 1 calc R . .
H24C H 0.5593 0.1377 0.6074 0.053 Uiso 1 1 calc R . .
C25 C 0.63486(19) 0.2500 0.65722(18) 0.0495(9) Uani 1 2 d S . .
H25A H 0.6110 0.2500 0.7041 0.074 Uiso 1 2 calc SR . .
H25B H 0.6657 0.2931 0.6525 0.074 Uiso 0.50 1 calc PR . .
H25C H 0.6657 0.2069 0.6525 0.074 Uiso 0.50 1 calc PR . .
C26 C 0.80854(16) 0.2500 0.43444(19) 0.0377(7) Uani 1 2 d S . .
C27 C 0.84870(17) 0.2500 0.5080(2) 0.0548(10) Uani 1 2 d S . .
H27A H 0.8341 0.2928 0.5351 0.082 Uiso 0.50 1 calc PR . .
H27B H 0.9022 0.2506 0.5005 0.082 Uiso 1 2 calc SR . .
H27C H 0.8350 0.2067 0.5347 0.082 Uiso 0.50 1 calc PR . .
C28 C 0.83273(14) 0.31884(15) 0.39218(16) 0.0535(7) Uani 1 1 d . . .
H28A H 0.8179 0.3619 0.4187 0.080 Uiso 1 1 calc R . .
H28B H 0.8090 0.3189 0.3453 0.080 Uiso 1 1 calc R . .
H28C H 0.8865 0.3187 0.3862 0.080 Uiso 1 1 calc R . .
C29 C 0.55506(17) 0.05951(17) 0.41733(15) 0.0587(7) Uani 1 1 d . . .
H29A H 0.5313 0.0222 0.4472 0.070 Uiso 1 1 calc R . .
H29B H 0.5796 0.0947 0.4491 0.070 Uiso 1 1 calc R . .
C30 C 0.6100(3) 0.0260(3) 0.3681(2) 0.1154(18) Uani 1 1 d . . .
H30A H 0.6593 0.0476 0.3757 0.138 Uiso 1 1 calc R . .
H30B H 0.6134 -0.0264 0.3773 0.138 Uiso 1 1 calc R . .
C31 C 0.5856(2) 0.0388(3) 0.29537(19) 0.0896(13) Uani 1 1 d . . .
H31A H 0.5802 -0.0075 0.2697 0.107 Uiso 1 1 calc R . .
H31B H 0.6222 0.0687 0.2697 0.107 Uiso 1 1 calc R . .
C32 C 0.5130(2) 0.0769(3) 0.29851(17) 0.0939(14) Uani 1 1 d . . .
H32A H 0.5143 0.1208 0.2686 0.113 Uiso 1 1 calc R . .
H32B H 0.4731 0.0452 0.2807 0.113 Uiso 1 1 calc R . .
C33 C 0.13049(17) 0.2500 0.44569(18) 0.0427(8) Uani 1 2 d S . .
H33A H 0.1297 0.2963 0.4718 0.051 Uiso 0.50 1 calc PR . .
H33B H 0.1383 0.2105 0.4803 0.051 Uiso 0.50 1 calc PR . .
C34 C 0.0591(3) 0.239(2) 0.4046(3) 0.089(7) Uani 0.50 1 d P . .
H34A H 0.0302 0.1996 0.4265 0.106 Uiso 0.50 1 calc PR . .
H34B H 0.0291 0.2836 0.4065 0.106 Uiso 0.50 1 calc PR . .
C35 C 0.0751(3) 0.2222(3) 0.3340(3) 0.0631(17) Uani 0.50 1 d P . .
H35A H 0.0395 0.2459 0.3015 0.076 Uiso 0.50 1 calc PR . .
H35B H 0.0724 0.1695 0.3264 0.076 Uiso 0.50 1 calc PR . .
C36 C 0.1545(2) 0.2500 0.31994(18) 0.0456(8) Uani 1 2 d S . .
H36A H 0.1813 0.2176 0.2870 0.055 Uiso 0.50 1 calc PR . .
H36B H 0.1537 0.2991 0.2995 0.055 Uiso 0.50 1 calc PR . .
O1 O 0.34181(7) 0.16790(7) 0.47262(7) 0.0273(3) Uani 1 1 d . . .
O2 O 0.48609(10) 0.2500 0.45932(11) 0.0318(5) Uani 1 2 d S . .
O3 O 0.49960(9) 0.09586(10) 0.37238(9) 0.0484(4) Uani 1 1 d . . .
O4 O 0.18890(11) 0.2500 0.39083(11) 0.0367(5) Uani 1 2 d S . .
P1 P 0.31455(4) 0.2500 0.61039(4) 0.02216(17) Uani 1 2 d S . .
Cl1 Cl 0.38205(3) 0.2500 0.30983(3) 0.02725(17) Uani 1 2 d S . .
Li1 Li 0.2954(3) 0.2500 0.4132(3) 0.0338(11) Uani 1 2 d S . .
Li2 Li 0.4310(2) 0.1706(2) 0.4062(2) 0.0368(8) Uani 1 1 d . . .
Li3 Li 0.4022(3) 0.2500 0.5152(3) 0.0298(10) Uani 1 2 d S . .
C8 C 0.0604(6) -0.0086(6) 0.6223(5) 0.053(2) Uani 0.696(10) 1 d P A 1
H8A H 0.0965 -0.0303 0.6548 0.080 Uiso 0.696(10) 1 calc PR A 1
H8B H 0.0664 -0.0292 0.5746 0.080 Uiso 0.696(10) 1 calc PR A 1
H8C H 0.0104 -0.0184 0.6398 0.080 Uiso 0.696(10) 1 calc PR A 1
C9 C 0.0603(3) 0.1079(3) 0.6908(3) 0.0575(18) Uani 0.696(10) 1 d P A 1
H9A H 0.0128 0.0916 0.7100 0.086 Uiso 0.696(10) 1 calc PR A 1
H9B H 0.0597 0.1603 0.6857 0.086 Uiso 0.696(10) 1 calc PR A 1
H9C H 0.1000 0.0938 0.7234 0.086 Uiso 0.696(10) 1 calc PR A 1
C10 C 0.0101(2) 0.1059(4) 0.5643(3) 0.0679(18) Uani 0.696(10) 1 d P A 1
H10A H -0.0392 0.0950 0.5829 0.102 Uiso 0.696(10) 1 calc PR A 1
H10B H 0.0160 0.0837 0.5172 0.102 Uiso 0.696(10) 1 calc PR A 1
H10C H 0.0160 0.1582 0.5601 0.102 Uiso 0.696(10) 1 calc PR A 1
C100 C 0.0434(14) 0.0019(15) 0.5990(11) 0.057(5) Uani 0.304(10) 1 d P A 2
H10D H 0.0034 -0.0112 0.6316 0.085 Uiso 0.304(10) 1 calc PR A 2
H10E H 0.0829 -0.0340 0.6019 0.085 Uiso 0.304(10) 1 calc PR A 2
H10F H 0.0244 0.0038 0.5501 0.085 Uiso 0.304(10) 1 calc PR A 2
C101 C 0.0253(7) 0.1336(7) 0.6278(13) 0.111(10) Uani 0.304(10) 1 d P A 2
H10G H 0.0141 0.1545 0.5811 0.166 Uiso 0.304(10) 1 calc PR A 2
H10H H 0.0494 0.1698 0.6577 0.166 Uiso 0.304(10) 1 calc PR A 2
H10I H -0.0206 0.1178 0.6505 0.166 Uiso 0.304(10) 1 calc PR A 2
C102 C 0.1016(10) 0.0536(10) 0.7120(6) 0.094(7) Uani 0.304(10) 1 d P A 2
H10J H 0.1368 0.0900 0.7282 0.141 Uiso 0.304(10) 1 calc PR A 2
H10K H 0.1248 0.0060 0.7137 0.141 Uiso 0.304(10) 1 calc PR A 2
H10L H 0.0581 0.0540 0.7430 0.141 Uiso 0.304(10) 1 calc PR A 2

loop_
_atom_site_aniso_label
_atom_site_aniso_U_11
_atom_site_aniso_U_22
_atom_site_aniso_U_33
_atom_site_aniso_U_23
_atom_site_aniso_U_13
_atom_site_aniso_U_12
C1 0.0236(9) 0.0241(9) 0.0253(9) -0.0003(7) -0.0027(7) 0.0016(7)
C2 0.0225(9) 0.0268(9) 0.0264(10) 0.0007(8) -0.0017(7) 0.0027(7)
C3 0.0312(10) 0.0280(10) 0.0296(10) -0.0042(8) -0.0009(8) 0.0000(8)
C4 0.0345(11) 0.0283(10) 0.0392(12) -0.0072(9) 0.0000(9) -0.0066(8)
C5 0.0309(10) 0.0303(10) 0.0366(11) -0.0029(9) 0.0049(9) -0.0046(8)
C6 0.0296(10) 0.0290(10) 0.0277(10) -0.0031(8) 0.0039(8) -0.0002(8)
C7 0.0415(13) 0.0388(13) 0.0621(16) -0.0103(11) 0.0183(12) -0.0139(10)
C11 0.0375(11) 0.0330(11) 0.0342(11) -0.0091(9) 0.0017(9) -0.0001(9)
C12 0.0717(18) 0.0456(14) 0.0541(16) -0.0245(12) 0.0132(14) -0.0149(13)
C13 0.0523(15) 0.0463(14) 0.0526(15) -0.0136(12) 0.0009(12) 0.0173(12)
C14 0.0551(14) 0.0476(14) 0.0309(12) -0.0108(10) -0.0038(10) 0.0009(11)
C15 0.0281(14) 0.0354(15) 0.0222(13) 0.000 0.0005(11) 0.000
C16 0.0464(13) 0.0553(14) 0.0297(11) 0.0120(10) -0.0002(10) 0.0098(11)
C17 0.0199(12) 0.0366(15) 0.0296(15) 0.000 -0.0005(11) 0.000
C18 0.0300(15) 0.059(2) 0.0235(15) 0.000 -0.0012(12) 0.000
C19 0.0302(15) 0.0550(19) 0.0298(16) 0.000 0.0085(13) 0.000
C20 0.0219(13) 0.0356(15) 0.0377(16) 0.000 0.0043(12) 0.000
C21 0.0229(13) 0.0402(16) 0.0297(15) 0.000 -0.0020(11) 0.000
C22 0.0220(13) 0.0341(14) 0.0272(14) 0.000 0.0001(11) 0.000
C23 0.0214(13) 0.0462(17) 0.0255(14) 0.000 -0.0002(11) 0.000
C24 0.0306(10) 0.0414(12) 0.0346(11) 0.0082(9) 0.0040(9) 0.0057(9)
C25 0.0343(17) 0.088(3) 0.0265(16) 0.000 -0.0025(13) 0.000
C26 0.0226(14) 0.0437(17) 0.0469(19) 0.000 0.0103(13) 0.000
C27 0.0194(15) 0.082(3) 0.063(2) 0.000 -0.0010(15) 0.000
C28 0.0349(12) 0.0521(15) 0.0736(19) 0.0070(13) 0.0175(12) -0.0055(11)
C29 0.0615(17) 0.0674(18) 0.0471(15) 0.0017(13) 0.0033(13) 0.0241(14)
C30 0.103(3) 0.168(4) 0.075(3) -0.016(3) 0.005(2) 0.087(3)
C31 0.069(2) 0.140(4) 0.059(2) -0.028(2) 0.0144(17) 0.031(2)
C32 0.106(3) 0.134(3) 0.0421(16) -0.0310(19) -0.0048(17) 0.058(3)
C33 0.0265(15) 0.067(2) 0.0347(17) 0.000 0.0026(13) 0.000
C34 0.031(2) 0.17(2) 0.061(3) 0.002(7) -0.005(2) -0.033(9)
C35 0.051(3) 0.087(5) 0.051(3) -0.004(3) -0.019(2) -0.011(3)
C36 0.048(2) 0.060(2) 0.0295(17) 0.000 -0.0087(15) 0.000
O1 0.0237(7) 0.0321(7) 0.0260(7) -0.0023(6) 0.0019(5) -0.0008(5)
O2 0.0181(9) 0.0486(12) 0.0287(10) 0.000 -0.0005(8) 0.000
O3 0.0443(9) 0.0625(11) 0.0384(9) -0.0102(8) 0.0023(7) 0.0153(8)
O4 0.0260(10) 0.0544(13) 0.0296(11) 0.000 -0.0022(8) 0.000
P1 0.0209(3) 0.0253(3) 0.0202(3) 0.000 -0.0007(3) 0.000
Cl1 0.0209(3) 0.0414(4) 0.0194(3) 0.000 -0.0024(2) 0.000
Li1 0.026(2) 0.045(3) 0.031(3) 0.000 -0.002(2) 0.000
Li2 0.0332(18) 0.047(2) 0.0305(18) -0.0061(16) -0.0007(15) 0.0037(16)
Li3 0.021(2) 0.040(3) 0.029(2) 0.000 0.0004(18) 0.000
C8 0.066(6) 0.042(3) 0.052(5) -0.006(3) 0.028(3) -0.019(3)
C9 0.049(2) 0.060(3) 0.064(3) -0.024(3) 0.031(2) -0.025(2)
C10 0.0253(18) 0.092(4) 0.086(4) 0.022(3) 0.002(2) -0.008(2)
C100 0.046(8) 0.063(11) 0.061(12) -0.007(9) 0.007(7) -0.017(7)
C101 0.056(8) 0.070(8) 0.21(3) 0.011(11) 0.071(13) 0.003(6)
C102 0.121(12) 0.117(13) 0.045(6) 0.006(6) 0.004(6) -0.083(11)

loop_
_atom_type_symbol
_atom_type_description
_atom_type_scat_dispersion_real
_atom_type_scat_dispersion_imag
_atom_type_scat_source
C C 0.0033 0.0016 'International Tables Vol C Tables 4.2.6.8 and 6.1.1.4'
H H 0.0000 0.0000 'International Tables Vol C Tables 4.2.6.8 and 6.1.1.4'
O O 0.0106 0.0060 'International Tables Vol C Tables 4.2.6.8 and 6.1.1.4'
P P 0.1023 0.0942 'International Tables Vol C Tables 4.2.6.8 and 6.1.1.4'
Cl Cl 0.1484 0.1585 'International Tables Vol C Tables 4.2.6.8 and 6.1.1.4'
Li Li -0.0003 0.0001 'International Tables Vol C Tables 4.2.6.8 and 6.1.1.4'

loop_
_geom_angle_atom_site_label_1
_geom_angle_atom_site_label_2
_geom_angle_atom_site_label_3
_geom_angle
_geom_angle_site_symmetry_1
_geom_angle_site_symmetry_3
_geom_angle_publ_flag
C6 C1 C2 121.29(17) . . ?
C6 C1 P1 120.62(15) . . ?
C2 C1 P1 117.96(14) . . ?
O1 C2 C1 119.56(17) . . ?
O1 C2 C3 123.14(17) . . ?
C1 C2 C3 117.24(17) . . ?
C4 C3 C2 118.04(18) . . ?
C4 C3 C11 119.93(18) . . ?
C2 C3 C11 122.03(17) . . ?
C3 C4 C5 124.86(19) . . ?
C3 C4 H4 117.6 . . ?
C5 C4 H4 117.6 . . ?
C6 C5 C4 116.08(18) . . ?
C6 C5 C7 121.81(19) . . ?
C4 C5 C7 122.01(19) . . ?
C5 C6 C1 122.19(18) . . ?
C5 C6 H6 118.9 . . ?
C1 C6 H6 118.9 . . ?
C101 C7 C100 120.8(12) . . ?
C101 C7 C9 58.2(9) . . ?
C100 C7 C9 123.3(10) . . ?
C101 C7 C8 132.9(7) . . ?
C100 C7 C8 21.6(7) . . ?
C9 C7 C8 111.0(4) . . ?
C101 C7 C5 114.0(5) . . ?
C100 C7 C5 114.7(11) . . ?
C9 C7 C5 114.2(2) . . ?
C8 C7 C5 111.8(4) . . ?
C101 C7 C10 50.6(9) . . ?
C100 C7 C10 85.3(8) . . ?
C9 C7 C10 107.3(4) . . ?
C8 C7 C10 106.4(4) . . ?
C5 C7 C10 105.6(2) . . ?
C101 C7 C102 102.7(11) . . ?
C100 C7 C102 99.1(8) . . ?
C9 C7 C102 44.6(6) . . ?
C8 C7 C102 78.7(5) . . ?
C5 C7 C102 100.9(5) . . ?
C10 C7 C102 148.4(6) . . ?
C13 C11 C14 109.8(2) . . ?
C13 C11 C12 107.1(2) . . ?
C14 C11 C12 106.4(2) . . ?
C13 C11 C3 109.48(18) . . ?
C14 C11 C3 111.42(17) . . ?
C12 C11 C3 112.55(18) . . ?
C11 C12 H12A 109.5 . . ?
C11 C12 H12B 109.5 . . ?
H12A C12 H12B 109.5 . . ?
C11 C12 H12C 109.5 . . ?
H12A C12 H12C 109.5 . . ?
H12B C12 H12C 109.5 . . ?
C11 C13 H13A 109.5 . . ?
C11 C13 H13B 109.5 . . ?
H13A C13 H13B 109.5 . . ?
C11 C13 H13C 109.5 . . ?
H13A C13 H13C 109.5 . . ?
H13B C13 H13C 109.5 . . ?
C11 C14 H14A 109.5 . . ?
C11 C14 H14B 109.5 . . ?
H14A C14 H14B 109.5 . . ?
C11 C14 H14C 109.5 . . ?
H14A C14 H14C 109.5 . . ?
H14B C14 H14C 109.5 . . ?
C16 C15 C16 111.2(3) 8_565 . ?
C16 C15 P1 109.23(15) 8_565 . ?
C16 C15 P1 109.23(15) . . ?
C16 C15 H15 109.1 8_565 . ?
C16 C15 H15 109.1 . . ?
P1 C15 H15 109.1 . . ?
C15 C16 H16A 109.5 . . ?
C15 C16 H16B 109.5 . . ?
H16A C16 H16B 109.5 . . ?
C15 C16 H16C 109.5 . . ?
H16A C16 H16C 109.5 . . ?
H16B C16 H16C 109.5 . . ?
O2 C17 C18 118.2(3) . . ?
O2 C17 C22 123.3(3) . . ?
C18 C17 C22 118.5(2) . . ?
C19 C18 C17 121.8(3) . . ?
C19 C18 H18 119.1 . . ?
C17 C18 H18 119.1 . . ?
C20 C19 C18 121.2(3) . . ?
C20 C19 H19 119.4 . . ?
C18 C19 H19 119.4 . . ?
C19 C20 C21 116.7(3) . . ?
C19 C20 C26 120.7(3) . . ?
C21 C20 C26 122.6(3) . . ?
C20 C21 C22 124.1(3) . . ?
C20 C21 H21 117.9 . . ?
C22 C21 H21 117.9 . . ?
C17 C22 C21 117.6(3) . . ?
C17 C22 C23 122.2(2) . . ?
C21 C22 C23 120.2(2) . . ?
C22 C23 C24 109.90(15) . . ?
C22 C23 C24 109.90(15) . 8_565 ?
C24 C23 C24 111.8(2) . 8_565 ?
C22 C23 C25 112.7(2) . . ?
C24 C23 C25 106.25(16) . . ?
C24 C23 C25 106.25(16) 8_565 . ?
C23 C24 H24A 109.5 . . ?
C23 C24 H24B 109.5 . . ?
H24A C24 H24B 109.5 . . ?
C23 C24 H24C 109.5 . . ?
H24A C24 H24C 109.5 . . ?
H24B C24 H24C 109.5 . . ?
C23 C25 H25A 109.5 . . ?
C23 C25 H25B 109.5 . . ?
H25A C25 H25B 109.5 . . ?
C23 C25 H25C 109.5 . . ?
H25A C25 H25C 109.5 . . ?
H25B C25 H25C 109.5 . . ?
C27 C26 C28 108.51(19) . 8_565 ?
C27 C26 C28 108.51(19) . . ?
C28 C26 C28 109.4(3) 8_565 . ?
C27 C26 C20 112.1(3) . . ?
C28 C26 C20 109.17(18) 8_565 . ?
C28 C26 C20 109.17(18) . . ?
C26 C27 H27A 109.5 . . ?
C26 C27 H27B 109.5 . . ?
H27A C27 H27B 109.5 . . ?
C26 C27 H27C 109.5 . . ?
H27A C27 H27C 109.5 . . ?
H27B C27 H27C 109.5 . . ?
C26 C28 H28A 109.5 . . ?
C26 C28 H28B 109.5 . . ?
H28A C28 H28B 109.5 . . ?
C26 C28 H28C 109.5 . . ?
H28A C28 H28C 109.5 . . ?
H28B C28 H28C 109.5 . . ?
O3 C29 C30 106.9(3) . . ?
O3 C29 H29A 110.3 . . ?
C30 C29 H29A 110.3 . . ?
O3 C29 H29B 110.3 . . ?
C30 C29 H29B 110.3 . . ?
H29A C29 H29B 108.6 . . ?
C31 C30 C29 108.0(3) . . ?
C31 C30 H30A 110.1 . . ?
C29 C30 H30A 110.1 . . ?
C31 C30 H30B 110.1 . . ?
C29 C30 H30B 110.1 . . ?
H30A C30 H30B 108.4 . . ?
C30 C31 C32 107.9(3) . . ?
C30 C31 H31A 110.1 . . ?
C32 C31 H31A 110.1 . . ?
C30 C31 H31B 110.1 . . ?
C32 C31 H31B 110.1 . . ?
H31A C31 H31B 108.4 . . ?
O3 C32 C31 107.4(3) . . ?
O3 C32 H32A 110.2 . . ?
C31 C32 H32A 110.2 . . ?
O3 C32 H32B 110.2 . . ?
C31 C32 H32B 110.2 . . ?
H32A C32 H32B 108.5 . . ?
O4 C33 C34 104.8(3) . . ?
O4 C33 H33A 110.8 . . ?
C34 C33 H33A 110.8 . . ?
O4 C33 H33B 110.8 . . ?
C34 C33 H33B 110.8 . . ?
H33A C33 H33B 108.9 . . ?
C35 C34 C33 109.7(5) . . ?
C35 C34 H34A 109.7 . . ?
C33 C34 H34A 109.7 . . ?
C35 C34 H34B 109.7 . . ?
C33 C34 H34B 109.7 . . ?
H34A C34 H34B 108.2 . . ?
C34 C35 C36 106.2(8) . . ?
C34 C35 H35A 110.5 . . ?
C36 C35 H35A 110.5 . . ?
C34 C35 H35B 110.5 . . ?
C36 C35 H35B 110.5 . . ?
H35A C35 H35B 108.7 . . ?
O4 C36 C35 103.8(3) . . ?
O4 C36 H36A 111.0 . . ?
C35 C36 H36A 111.0 . . ?
O4 C36 H36B 111.0 . . ?
C35 C36 H36B 111.0 . . ?
H36A C36 H36B 109.0 . . ?
C2 O1 Li3 120.44(18) . . ?
C2 O1 Li2 157.89(17) . . ?
Li3 O1 Li2 78.28(18) . . ?
C2 O1 Li1 104.52(17) . . ?
Li3 O1 Li1 82.99(15) . . ?
Li2 O1 Li1 88.51(19) . . ?
C17 O2 Li3 146.9(2) . . ?
C17 O2 Li2 118.41(15) . . ?
Li3 O2 Li2 82.83(16) . . ?
C17 O2 Li2 118.41(15) . 8_565 ?
Li3 O2 Li2 82.83(16) . 8_565 ?
Li2 O2 Li2 92.5(2) . 8_565 ?
C32 O3 C29 108.8(2) . . ?
C32 O3 Li2 125.7(2) . . ?
C29 O3 Li2 124.66(18) . . ?
C36 O4 C33 109.1(2) . . ?
C36 O4 Li1 127.3(2) . . ?
C33 O4 Li1 123.5(2) . . ?
C1 P1 C1 101.51(12) . 8_565 ?
C1 P1 C15 105.08(8) . . ?
C1 P1 C15 105.08(8) 8_565 . ?
C1 P1 Li3 95.31(9) . . ?
C1 P1 Li3 95.31(10) 8_565 . ?
C15 P1 Li3 147.30(15) . . ?
Li1 Cl1 Li2 70.16(12) . 8_565 ?
Li1 Cl1 Li2 70.16(12) . . ?
Li2 Cl1 Li2 72.44(18) 8_565 . ?
O4 Li1 O1 120.80(17) . 8_565 ?
O4 Li1 O1 120.80(17) . . ?
O1 Li1 O1 95.0(2) 8_565 . ?
O4 Li1 Cl1 116.7(2) . . ?
O1 Li1 Cl1 99.39(17) 8_565 . ?
O1 Li1 Cl1 99.39(17) . . ?
O4 Li1 C2 93.66(16) . 8_565 ?
O1 Li1 C2 28.87(7) 8_565 8_565 ?
O1 Li1 C2 103.3(2) . 8_565 ?
Cl1 Li1 C2 124.03(12) . 8_565 ?
O4 Li1 Li2 145.81(14) . 8_565 ?
O1 Li1 Li2 45.36(12) 8_565 8_565 ?
O1 Li1 Li2 93.18(19) . 8_565 ?
Cl1 Li1 Li2 54.92(12) . 8_565 ?
C2 Li1 Li2 73.22(12) 8_565 8_565 ?
O3 Li2 O2 111.01(19) . . ?
O3 Li2 O1 132.7(2) . . ?
O2 Li2 O1 96.11(16) . . ?
O3 Li2 Cl1 114.07(17) . . ?
O2 Li2 Cl1 95.79(16) . . ?
O1 Li2 Cl1 100.15(15) . . ?
O3 Li2 Li2 134.88(13) . 8_565 ?
O2 Li2 Li2 43.74(11) . 8_565 ?
O1 Li2 Li2 91.43(12) . 8_565 ?
Cl1 Li2 Li2 53.78(9) . 8_565 ?
O2 Li3 O1 102.61(18) . . ?
O2 Li3 O1 102.61(18) . 8_565 ?
O1 Li3 O1 96.8(2) . 8_565 ?
O2 Li3 P1 166.2(3) . . ?
O1 Li3 P1 86.40(15) . . ?
O1 Li3 P1 86.40(15) 8_565 . ?
O2 Li3 Li2 51.82(14) . 8_565 ?
O1 Li3 Li2 103.0(2) . 8_565 ?
O1 Li3 Li2 50.88(12) 8_565 8_565 ?
P1 Li3 Li2 136.77(15) . 8_565 ?
C7 C8 H8A 109.5 . . ?
C7 C8 H8B 109.5 . . ?
C7 C8 H8C 109.5 . . ?
C7 C9 H9A 109.5 . . ?
C7 C9 H9B 109.5 . . ?
C7 C9 H9C 109.5 . . ?
C7 C10 H10A 109.5 . . ?
C7 C10 H10B 109.5 . . ?
C7 C10 H10C 109.5 . . ?
C7 C100 H10D 109.5 . . ?
C7 C100 H10E 109.5 . . ?
H10D C100 H10E 109.5 . . ?
C7 C100 H10F 109.5 . . ?
H10D C100 H10F 109.5 . . ?
H10E C100 H10F 109.5 . . ?
C7 C101 H10G 109.5 . . ?
C7 C101 H10H 109.5 . . ?
H10G C101 H10H 109.5 . . ?
C7 C101 H10I 109.5 . . ?
H10G C101 H10I 109.5 . . ?
H10H C101 H10I 109.5 . . ?
C7 C102 H10J 109.5 . . ?
C7 C102 H10K 109.5 . . ?
H10J C102 H10K 109.5 . . ?
C7 C102 H10L 109.5 . . ?
H10J C102 H10L 109.5 . . ?
H10K C102 H10L 109.5 . . ?

loop_
_geom_bond_atom_site_label_1
_geom_bond_atom_site_label_2
_geom_bond_distance
_geom_bond_site_symmetry_2
_geom_bond_publ_flag
C1 C6 1.399(3) . ?
C1 C2 1.421(3) . ?
C1 P1 1.8339(19) . ?
C2 O1 1.347(2) . ?
C2 C3 1.443(3) . ?
C3 C4 1.395(3) . ?
C3 C11 1.544(3) . ?
C4 C5 1.401(3) . ?
C4 H4 0.9300 . ?
C5 C6 1.389(3) . ?
C5 C7 1.533(3) . ?
C6 H6 0.9300 . ?
C7 C101 1.391(12) . ?
C7 C100 1.46(3) . ?
C7 C9 1.476(5) . ?
C7 C8 1.515(11) . ?
C7 C10 1.615(5) . ?
C7 C102 1.819(13) . ?
C11 C13 1.532(3) . ?
C11 C14 1.540(3) . ?
C11 C12 1.541(3) . ?
C12 H12A 0.9600 . ?
C12 H12B 0.9600 . ?
C12 H12C 0.9600 . ?
C13 H13A 0.9600 . ?
C13 H13B 0.9600 . ?
C13 H13C 0.9600 . ?
C14 H14A 0.9600 . ?
C14 H14B 0.9600 . ?
C14 H14C 0.9600 . ?
C15 C16 1.532(3) 8_565 ?
C15 C16 1.532(3) . ?
C15 P1 1.862(3) . ?
C15 H15 0.9800 . ?
C16 H16A 0.9600 . ?
C16 H16B 0.9600 . ?
C16 H16C 0.9600 . ?
C17 O2 1.355(3) . ?
C17 C18 1.405(4) . ?
C17 C22 1.408(4) . ?
C18 C19 1.388(4) . ?
C18 H18 0.9300 . ?
C19 C20 1.384(4) . ?
C19 H19 0.9300 . ?
C20 C21 1.396(4) . ?
C20 C26 1.542(4) . ?
C21 C22 1.408(4) . ?
C21 H21 0.9300 . ?
C22 C23 1.536(4) . ?
C23 C24 1.540(3) . ?
C23 C24 1.540(3) 8_565 ?
C23 C25 1.545(4) . ?
C24 H24A 0.9600 . ?
C24 H24B 0.9600 . ?
C24 H24C 0.9600 . ?
C25 H25A 0.9600 . ?
C25 H25B 0.9600 . ?
C25 H25C 0.9600 . ?
C26 C27 1.529(5) . ?
C26 C28 1.536(3) 8_565 ?
C26 C28 1.536(3) . ?
C27 H27A 0.9600 . ?
C27 H27B 0.9600 . ?
C27 H27C 0.9600 . ?
C28 H28A 0.9600 . ?
C28 H28B 0.9600 . ?
C28 H28C 0.9600 . ?
C29 O3 1.445(3) . ?
C29 C30 1.463(4) . ?
C29 H29A 0.9700 . ?
C29 H29B 0.9700 . ?
C30 C31 1.426(5) . ?
C30 H30A 0.9700 . ?
C30 H30B 0.9700 . ?
C31 C32 1.464(5) . ?
C31 H31A 0.9700 . ?
C31 H31B 0.9700 . ?
C32 O3 1.421(3) . ?
C32 H32A 0.9700 . ?
C32 H32B 0.9700 . ?
C33 O4 1.446(4) . ?
C33 C34 1.489(7) . ?
C33 H33A 0.9700 . ?
C33 H33B 0.9700 . ?
C34 C35 1.363(11) . ?
C34 H34A 0.9700 . ?
C34 H34B 0.9700 . ?
C35 C36 1.521(6) . ?
C35 H35A 0.9700 . ?
C35 H35B 0.9700 . ?
C36 O4 1.439(4) . ?
C36 H36A 0.9700 . ?
C36 H36B 0.9700 . ?
O1 Li3 1.999(3) . ?
O1 Li2 2.000(4) . ?
O1 Li1 2.027(4) . ?
O2 Li3 1.810(5) . ?
O2 Li2 2.000(4) . ?
O2 Li2 2.000(4) 8_565 ?
O3 Li2 1.929(4) . ?
O4 Li1 1.933(5) . ?
P1 C1 1.8339(19) 8_565 ?
P1 Li3 2.340(5) . ?
Cl1 Li1 2.445(5) . ?
Cl1 Li2 2.445(4) 8_565 ?
Cl1 Li2 2.445(4) . ?
Li1 O1 2.027(4) 8_565 ?
Li1 C2 2.700(4) 8_565 ?
Li1 Li2 2.810(5) 8_565 ?
Li2 Li2 2.889(8) 8_565 ?
Li3 O1 1.999(3) 8_565 ?
Li3 Li2 2.524(5) 8_565 ?
C8 H8A 0.9600 . ?
C8 H8B 0.9600 . ?
C8 H8C 0.9600 . ?
C9 H9A 0.9600 . ?
C9 H9B 0.9600 . ?
C9 H9C 0.9600 . ?
C10 H10A 0.9600 . ?
C10 H10B 0.9600 . ?
C10 H10C 0.9600 . ?
C100 H10D 0.9600 . ?
C100 H10E 0.9600 . ?
C100 H10F 0.9600 . ?
C101 H10G 0.9600 . ?
C101 H10H 0.9600 . ?
C101 H10I 0.9600 . ?
C102 H10J 0.9600 . ?
C102 H10K 0.9600 . ?
C102 H10L 0.9600 . ?

loop_
_geom_torsion_atom_site_label_1
_geom_torsion_atom_site_label_2
_geom_torsion_atom_site_label_3
_geom_torsion_atom_site_label_4
_geom_torsion
_geom_torsion_site_symmetry_1
_geom_torsion_site_symmetry_2
_geom_torsion_site_symmetry_3
_geom_torsion_site_symmetry_4
_geom_torsion_publ_flag
C6 C1 C2 O1 171.80(17) . . . . ?
P1 C1 C2 O1 -3.9(2) . . . . ?
C6 C1 C2 C3 -5.5(3) . . . . ?
P1 C1 C2 C3 178.78(14) . . . . ?
O1 C2 C3 C4 -171.43(18) . . . . ?
C1 C2 C3 C4 5.7(3) . . . . ?
O1 C2 C3 C11 8.7(3) . . . . ?
C1 C2 C3 C11 -174.09(18) . . . . ?
C2 C3 C4 C5 -1.9(3) . . . . ?
C11 C3 C4 C5 177.9(2) . . . . ?
C3 C4 C5 C6 -2.4(3) . . . . ?
C3 C4 C5 C7 174.0(2) . . . . ?
C4 C5 C6 C1 2.8(3) . . . . ?
C7 C5 C6 C1 -173.6(2) . . . . ?
C2 C1 C6 C5 1.2(3) . . . . ?
P1 C1 C6 C5 176.79(16) . . . . ?
C6 C5 C7 C101 51.2(12) . . . . ?
C4 C5 C7 C101 -125.0(12) . . . . ?
C6 C5 C7 C100 -163.5(8) . . . . ?
C4 C5 C7 C100 20.3(8) . . . . ?
C6 C5 C7 C9 -13.2(4) . . . . ?
C4 C5 C7 C9 170.7(3) . . . . ?
C6 C5 C7 C8 -140.2(4) . . . . ?
C4 C5 C7 C8 43.7(5) . . . . ?
C6 C5 C7 C10 104.5(4) . . . . ?
C4 C5 C7 C10 -71.6(4) . . . . ?
C6 C5 C7 C102 -58.1(7) . . . . ?
C4 C5 C7 C102 125.8(7) . . . . ?
C4 C3 C11 C13 -121.5(2) . . . . ?
C2 C3 C11 C13 58.3(3) . . . . ?
C4 C3 C11 C14 116.8(2) . . . . ?
C2 C3 C11 C14 -63.3(3) . . . . ?
C4 C3 C11 C12 -2.5(3) . . . . ?
C2 C3 C11 C12 177.3(2) . . . . ?
O2 C17 C18 C19 180.0 . . . . ?
C22 C17 C18 C19 0.0 . . . . ?
C17 C18 C19 C20 0.0 . . . . ?
C18 C19 C20 C21 0.0 . . . . ?
C18 C19 C20 C26 180.0 . . . . ?
C19 C20 C21 C22 0.0 . . . . ?
C26 C20 C21 C22 180.0 . . . . ?
O2 C17 C22 C21 180.0 . . . . ?
C18 C17 C22 C21 0.0 . . . . ?
O2 C17 C22 C23 0.0 . . . . ?
C18 C17 C22 C23 180.0 . . . . ?
C20 C21 C22 C17 0.0 . . . . ?
C20 C21 C22 C23 180.0 . . . . ?
C17 C22 C23 C24 61.70(16) . . . . ?
C21 C22 C23 C24 -118.30(16) . . . . ?
C17 C22 C23 C24 -61.70(16) . . . 8_565 ?
C21 C22 C23 C24 118.30(16) . . . 8_565 ?
C17 C22 C23 C25 180.0 . . . . ?
C21 C22 C23 C25 0.0 . . . . ?
C19 C20 C26 C27 180.0 . . . . ?
C21 C20 C26 C27 0.0 . . . . ?
C19 C20 C26 C28 -59.8(2) . . . 8_565 ?
C21 C20 C26 C28 120.2(2) . . . 8_565 ?
C19 C20 C26 C28 59.8(2) . . . . ?
C21 C20 C26 C28 -120.2(2) . . . . ?
O3 C29 C30 C31 -3.0(5) . . . . ?
C29 C30 C31 C32 -3.1(6) . . . . ?
C30 C31 C32 O3 8.1(6) . . . . ?
O4 C33 C34 C35 9(3) . . . . ?
C33 C34 C35 C36 -21(3) . . . . ?
C34 C35 C36 O4 25.6(16) . . . . ?
C1 C2 O1 Li3 6.9(3) . . . . ?
C3 C2 O1 Li3 -175.99(18) . . . . ?
C1 C2 O1 Li2 152.1(4) . . . . ?
C3 C2 O1 Li2 -30.8(5) . . . . ?
C1 C2 O1 Li1 -83.4(2) . . . . ?
C3 C2 O1 Li1 93.7(2) . . . . ?
C18 C17 O2 Li3 180.0 . . . . ?
C22 C17 O2 Li3 0.0 . . . . ?
C18 C17 O2 Li2 55.22(16) . . . . ?
C22 C17 O2 Li2 -124.78(16) . . . . ?
C18 C17 O2 Li2 -55.22(16) . . . 8_565 ?
C22 C17 O2 Li2 124.78(16) . . . 8_565 ?
C31 C32 O3 C29 -10.0(5) . . . . ?
C31 C32 O3 Li2 159.9(3) . . . . ?
C30 C29 O3 C32 8.1(4) . . . . ?
C30 C29 O3 Li2 -162.0(3) . . . . ?
C35 C36 O4 C33 -20.1(3) . . . . ?
C35 C36 O4 Li1 159.9(3) . . . . ?
C34 C33 O4 C36 7.9(16) . . . . ?
C34 C33 O4 Li1 -172.1(16) . . . . ?
C6 C1 P1 C1 -79.42(18) . . . 8_565 ?
C2 C1 P1 C1 96.35(15) . . . 8_565 ?
C6 C1 P1 C15 29.84(18) . . . . ?
C2 C1 P1 C15 -154.38(15) . . . . ?
C6 C1 P1 Li3 -175.95(17) . . . . ?
C2 C1 P1 Li3 -0.18(17) . . . . ?
C16 C15 P1 C1 -172.42(16) 8_565 . . . ?
C16 C15 P1 C1 65.76(19) . . . . ?
C16 C15 P1 C1 -65.76(19) 8_565 . . 8_565 ?
C16 C15 P1 C1 172.42(16) . . . 8_565 ?
C16 C15 P1 Li3 60.91(16) 8_565 . . . ?
C16 C15 P1 Li3 -60.91(16) . . . . ?
C36 O4 Li1 O1 120.9(2) . . . 8_565 ?
C33 O4 Li1 O1 -59.1(2) . . . 8_565 ?
C36 O4 Li1 O1 -120.9(2) . . . . ?
C33 O4 Li1 O1 59.1(2) . . . . ?
C36 O4 Li1 Cl1 0.0 . . . . ?
C33 O4 Li1 Cl1 180.0 . . . . ?
C36 O4 Li1 C2 131.31(10) . . . 8_565 ?
C33 O4 Li1 C2 -48.69(10) . . . 8_565 ?
C36 O4 Li1 Li2 66.2(4) . . . 8_565 ?
C33 O4 Li1 Li2 -113.8(4) . . . 8_565 ?
C2 O1 Li1 O4 -22.0(3) . . . . ?
Li3 O1 Li1 O4 -141.7(3) . . . . ?
Li2 O1 Li1 O4 139.9(3) . . . . ?
C2 O1 Li1 O1 108.57(18) . . . 8_565 ?
Li3 O1 Li1 O1 -11.1(2) . . . 8_565 ?
Li2 O1 Li1 O1 -89.51(19) . . . 8_565 ?
C2 O1 Li1 Cl1 -151.03(13) . . . . ?
Li3 O1 Li1 Cl1 89.27(17) . . . . ?
Li2 O1 Li1 Cl1 10.89(15) . . . . ?
C2 O1 Li1 C2 80.51(18) . . . 8_565 ?
Li3 O1 Li1 C2 -39.19(19) . . . 8_565 ?
Li2 O1 Li1 C2 -117.57(18) . . . 8_565 ?
C2 O1 Li1 Li2 154.01(15) . . . 8_565 ?
Li3 O1 Li1 Li2 34.31(18) . . . 8_565 ?
Li2 O1 Li1 Li2 -44.07(17) . . . 8_565 ?
Li2 Cl1 Li1 O4 141.09(10) 8_565 . . . ?
Li2 Cl1 Li1 O4 -141.09(10) . . . . ?
Li2 Cl1 Li1 O1 9.46(14) 8_565 . . 8_565 ?
Li2 Cl1 Li1 O1 87.28(18) . . . 8_565 ?
Li2 Cl1 Li1 O1 -87.28(18) 8_565 . . . ?
Li2 Cl1 Li1 O1 -9.46(14) . . . . ?
Li2 Cl1 Li1 C2 25.85(19) 8_565 . . 8_565 ?
Li2 Cl1 Li1 C2 103.7(2) . . . 8_565 ?
Li2 Cl1 Li1 Li2 77.8(2) . . . 8_565 ?
C32 O3 Li2 O2 -117.6(3) . . . . ?
C29 O3 Li2 O2 50.8(3) . . . . ?
C32 O3 Li2 O1 121.7(4) . . . . ?
C29 O3 Li2 O1 -69.9(4) . . . . ?
C32 O3 Li2 Cl1 -10.8(4) . . . . ?
C29 O3 Li2 Cl1 157.6(2) . . . . ?
C32 O3 Li2 Li2 -72.8(3) . . . 8_565 ?
C29 O3 Li2 Li2 95.6(2) . . . 8_565 ?
C17 O2 Li2 O3 9.4(3) . . . . ?
Li3 O2 Li2 O3 -143.8(2) . . . . ?
Li2 O2 Li2 O3 133.79(14) 8_565 . . . ?
C17 O2 Li2 O1 149.91(18) . . . . ?
Li3 O2 Li2 O1 -3.23(16) . . . . ?
Li2 O2 Li2 O1 -85.67(18) 8_565 . . . ?
C17 O2 Li2 Cl1 -109.19(18) . . . . ?
Li3 O2 Li2 Cl1 97.67(15) . . . . ?
Li2 O2 Li2 Cl1 15.2(2) 8_565 . . . ?
C17 O2 Li2 Li2 -124.4(2) . . . 8_565 ?
Li3 O2 Li2 Li2 82.44(17) . . . 8_565 ?
C2 O1 Li2 O3 -20.7(6) . . . . ?
Li3 O1 Li2 O3 129.1(3) . . . . ?
Li1 O1 Li2 O3 -147.8(3) . . . . ?
C2 O1 Li2 O2 -146.9(4) . . . . ?
Li3 O1 Li2 O2 2.96(15) . . . . ?
Li1 O1 Li2 O2 86.11(17) . . . . ?
C2 O1 Li2 Cl1 116.1(4) . . . . ?
Li3 O1 Li2 Cl1 -94.06(16) . . . . ?
Li1 O1 Li2 Cl1 -10.92(15) . . . . ?
C2 O1 Li2 Li2 169.5(4) . . . 8_565 ?
Li3 O1 Li2 Li2 -40.64(11) . . . 8_565 ?
Li1 O1 Li2 Li2 42.50(11) . . . 8_565 ?
Li1 Cl1 Li2 O3 156.2(2) . . . . ?
Li2 Cl1 Li2 O3 -129.11(15) 8_565 . . . ?
Li1 Cl1 Li2 O2 -87.68(15) . . . . ?
Li2 Cl1 Li2 O2 -13.01(18) 8_565 . . . ?
Li1 Cl1 Li2 O1 9.61(13) . . . . ?
Li2 Cl1 Li2 O1 84.28(15) 8_565 . . . ?
Li1 Cl1 Li2 Li2 -74.67(11) . . . 8_565 ?
C17 O2 Li3 O1 -129.98(14) . . . . ?
Li2 O2 Li3 O1 3.29(17) . . . . ?
Li2 O2 Li3 O1 96.75(19) 8_565 . . . ?
C17 O2 Li3 O1 129.98(14) . . . 8_565 ?
Li2 O2 Li3 O1 -96.75(19) . . . 8_565 ?
Li2 O2 Li3 O1 -3.29(17) 8_565 . . 8_565 ?
C17 O2 Li3 P1 0.000(2) . . . . ?
Li2 O2 Li3 P1 133.27(12) . . . . ?
Li2 O2 Li3 P1 -133.27(12) 8_565 . . . ?
C17 O2 Li3 Li2 133.27(12) . . . 8_565 ?
Li2 O2 Li3 Li2 -93.5(2) . . . 8_565 ?
C2 O1 Li3 O2 163.99(16) . . . . ?
Li2 O1 Li3 O2 -3.33(17) . . . . ?
Li1 O1 Li3 O2 -93.3(2) . . . . ?
C2 O1 Li3 O1 -91.4(2) . . . 8_565 ?
Li2 O1 Li3 O1 101.3(2) . . . 8_565 ?
Li1 O1 Li3 O1 11.3(2) . . . 8_565 ?
C2 O1 Li3 P1 -5.49(18) . . . . ?
Li2 O1 Li3 P1 -172.81(15) . . . . ?
Li1 O1 Li3 P1 97.26(17) . . . . ?
C2 O1 Li3 Li2 -142.77(17) . . . 8_565 ?
Li2 O1 Li3 Li2 49.91(19) . . . 8_565 ?
Li1 O1 Li3 Li2 -40.0(2) . . . 8_565 ?
C1 P1 Li3 O2 -128.94(6) . . . . ?
C1 P1 Li3 O2 128.94(6) 8_565 . . . ?
C15 P1 Li3 O2 0.000(2) . . . . ?
C1 P1 Li3 O1 2.53(12) . . . . ?
C1 P1 Li3 O1 -99.59(11) 8_565 . . . ?
C15 P1 Li3 O1 131.47(10) . . . . ?
C1 P1 Li3 O1 99.59(11) . . . 8_565 ?
C1 P1 Li3 O1 -2.53(12) 8_565 . . 8_565 ?
C15 P1 Li3 O1 -131.47(10) . . . 8_565 ?
C1 P1 Li3 Li2 107.7(3) . . . 8_565 ?
C1 P1 Li3 Li2 5.6(3) 8_565 . . 8_565 ?
C15 P1 Li3 Li2 -123.3(3) . . . 8_565 ?
